data_1558626
loop_
_publ_author_name
'Hall, Amy V.'
'Yufit, Dimitrii S.'
'Apperley, D. C.'
'Senak, Larry'
'Musa, Osama'
'Hood, David K.'
'Steed, Jonathan W.'

_publ_section_title
;
 The Crystal Engineering of Radiation-Sensitive Diacetylene Cocrystals and
 Salts
;
_journal_name_full 'Chemical Science'
_journal_paper_doi 10.1039/D0SC02540B
_journal_year 2020
_chemical_absolute_configuration unk
_chemical_formula_moiety 'C25 H41 O2, C4 H12 N'
_chemical_formula_sum 'C29 H53 N O2'
_chemical_formula_weight 447.72
_space_group_crystal_system monoclinic
_space_group_IT_number 4
_space_group_name_Hall 'P 2yb'
_space_group_name_H-M_alt 'P 1 21 1'
_atom_sites_solution_hydrogens geom
_atom_sites_solution_primary direct
_audit_creation_date 2020-02-03
_audit_creation_method
;
Olex2 1.3-beta
(compiled Nov 21 2019 18:26:39 for OlexSys, GUI svn.r6003)
;
_audit_update_record
;
2020-05-04 deposited with the CCDC.	2020-07-20 downloaded from the CCDC.
;
_cell_angle_alpha 90
_cell_angle_beta 99.223(4)
_cell_angle_gamma 90
_cell_formula_units_Z 2
_cell_length_a 4.5997(3)
_cell_length_b 56.635(4)
_cell_length_c 5.5074(4)
_cell_measurement_reflns_used 2344
_cell_measurement_temperature 120.0
_cell_measurement_theta_max 68.79
_cell_measurement_theta_min 3.12
_cell_volume 1416.15(17)
_computing_cell_refinement 'SAINT v8.40A (Bruker AXS, 2019)'
_computing_data_collection 'APEX3 v.2017.3_0 (Bruker AXS, 2017)'
_computing_data_reduction 'SAINT v8.40A (Bruker AXS, 2019)'
_computing_molecular_graphics 'Olex2 1.3-beta (Dolomanov et al., 2009)'
_computing_publication_material 'Olex2 1.3-beta (Dolomanov et al., 2009)'
_computing_structure_refinement 'SHELXL 2017/1 (Sheldrick, 2015)'
_computing_structure_solution 'XS  (Sheldrick, 2008)'
_diffrn_ambient_temperature 120.0
_diffrn_detector 'Bruker PHOTON 100 CMOS'
_diffrn_detector_area_resol_mean 10.4
_diffrn_detector_type 'CMOS sensor'
_diffrn_measured_fraction_theta_full 0.978
_diffrn_measured_fraction_theta_max 0.970
_diffrn_measurement_device '3-circle diffractometer'
_diffrn_measurement_device_type D8Venture
_diffrn_measurement_method '\f and \w scans'
_diffrn_radiation_monochromator 'focusing mirrors'
_diffrn_radiation_probe x-ray
_diffrn_radiation_type 'Cu K\a'
_diffrn_radiation_wavelength 1.54178
_diffrn_reflns_av_R_equivalents 0.1008
_diffrn_reflns_av_unetI/netI 0.1311
_diffrn_reflns_Laue_measured_fraction_full 0.978
_diffrn_reflns_Laue_measured_fraction_max 0.970
_diffrn_reflns_limit_h_max 5
_diffrn_reflns_limit_h_min -4
_diffrn_reflns_limit_k_max 68
_diffrn_reflns_limit_k_min -69
_diffrn_reflns_limit_l_max 6
_diffrn_reflns_limit_l_min -6
_diffrn_reflns_number 14017
_diffrn_reflns_point_group_measured_fraction_full 0.905
_diffrn_reflns_point_group_measured_fraction_max 0.889
_diffrn_reflns_theta_full 67.679
_diffrn_reflns_theta_max 69.996
_diffrn_reflns_theta_min 3.121
_diffrn_source 'microfocus sealed X-ray tube'
_diffrn_source_current 1.0
_diffrn_source_power 0.05
_diffrn_source_type 'Incoatec I\mS microsource'
_diffrn_source_voltage 50.0
_diffrn_standards_number 0
_exptl_absorpt_coefficient_mu 0.483
_exptl_absorpt_correction_T_max 1.0000
_exptl_absorpt_correction_T_min 0.7971
_exptl_absorpt_correction_type multi-scan
_exptl_absorpt_process_details
;
SADABS-2016/2 (Bruker,2016/2) was used for absorption correction.
wR2(int) was 0.0911 before and 0.0693 after correction.
The Ratio of minimum to maximum transmission is 0.7971.
The \l/2 correction factor is Not present.
;
_exptl_crystal_colour 'clear blue'
_exptl_crystal_colour_lustre clear
_exptl_crystal_colour_primary blue
_exptl_crystal_density_diffrn 1.050
_exptl_crystal_description plank
_exptl_crystal_F_000 500
_exptl_crystal_size_max 0.24
_exptl_crystal_size_mid 0.09
_exptl_crystal_size_min 0.02
_refine_diff_density_max 0.216
_refine_diff_density_min -0.181
_refine_diff_density_rms 0.052
_refine_ls_abs_structure_details
;
 Flack x determined using 749 quotients [(I+)-(I-)]/[(I+)+(I-)]
 (Parsons, Flack and Wagner, Acta Cryst. B69 (2013) 249-259).
;
_refine_ls_abs_structure_Flack 0.1(6)
_refine_ls_extinction_method none
_refine_ls_goodness_of_fit_ref 1.045
_refine_ls_hydrogen_treatment constr
_refine_ls_matrix_type full
_refine_ls_number_parameters 292
_refine_ls_number_reflns 4784
_refine_ls_number_restraints 1
_refine_ls_restrained_S_all 1.045
_refine_ls_R_factor_all 0.1647
_refine_ls_R_factor_gt 0.0894
_refine_ls_shift/su_max 0.000
_refine_ls_shift/su_mean 0.000
_refine_ls_structure_factor_coef Fsqd
_refine_ls_weighting_details 'w=1/[\s^2^(Fo^2^)+(0.0890P)^2^+0.8900P] where P=(Fo^2^+2Fc^2^)/3'
_refine_ls_weighting_scheme calc
_refine_ls_wR_factor_gt 0.2105
_refine_ls_wR_factor_ref 0.2497
_reflns_Friedel_coverage 0.814
_reflns_Friedel_fraction_full 0.830
_reflns_Friedel_fraction_max 0.807
_reflns_number_gt 2440
_reflns_number_total 4784
_reflns_threshold_expression 'I > 2\s(I)'
_cod_data_source_file d0sc02540b2.cif
_cod_data_source_block 1_8_20srv004a
_cod_depositor_comments
;
The following automatic conversions were performed:

data item '_diffrn_radiation_probe' value 'X-ray' was changed to
'x-ray' in accordance with the
/home/data/users/saulius/crontab/automatic-downloads/rss-feeds/RSC/lib/dictionaries/cif_core.dic
dictionary named 'cif_core.dic' version 2.4.2 last updated on
2011-04-26.

Automatic conversion script
Id: cif_fix_values 7556 2019-12-06 15:28:31Z antanas 
;
_cod_original_cell_volume 1416.16(17)
_cod_database_code 1558626
_shelx_shelxl_version_number 2017/1
_shelx_space_group_comment
;
The symmetry employed for this shelxl refinement is uniquely defined
by the following loop, which should always be used as a source of
symmetry information in preference to the above space-group names.
They are only intended as comments.
;
_shelx_estimated_absorpt_t_max 0.990
_shelx_estimated_absorpt_t_min 0.893
_computing_bruker_data_scaling 'SADABS V2012/1 (Bruker AXS Inc.)'
_olex2_refinement_description
;
1. Fixed Uiso
 At 1.2 times of:
  All C(H,H) groups, All N(H,H,H) groups
 At 1.5 times of:
  All C(H,H,H) groups
2.a Secondary CH2 refined with riding coordinates:
 C2(H2A,H2B), C3(H3A,H3B), C4(H4A,H4B), C5(H5A,H5B), C6(H6A,H6B), C7(H7A,H7B),
 C8(H8A,H8B), C9(H9A,H9B), C14(H14A,H14B), C15(H15A,H15B), C16(H16A,H16B),
 C17(H17A,H17B), C18(H18A,H18B), C19(H19A,H19B), C20(H20A,H20B), C21(H21A,H21B),
  C22(H22A,H22B), C23(H23A,H23B), C24(H24A,H24B), C26(H26A,H26B), C27(H27A,
 H27B), C28(H28A,H28B)
2.b Idealised Me refined as rotating group:
 C25(H25A,H25B,H25C), N1(H1A,H1B,H1C), C29(H29A,H29B,H29C)
;
_olex2_submission_special_instructions 'No special instructions were received'

loop_
_space_group_symop_operation_xyz
'x, y, z'
'-x, y+1/2, -z'

loop_
_atom_site_label
_atom_site_type_symbol
_atom_site_fract_x
_atom_site_fract_y
_atom_site_fract_z
_atom_site_U_iso_or_equiv
_atom_site_adp_type
_atom_site_occupancy
_atom_site_site_symmetry_order
_atom_site_calc_flag
_atom_site_refinement_flags_posn
_atom_site_refinement_flags_adp
_atom_site_refinement_flags_occupancy
_atom_site_disorder_assembly
_atom_site_disorder_group
O1 O 0.2503(13) 0.46740(12) 2.4676(11) 0.0500(16) Uani 1 1 d . . . . .
O2 O -0.0456(15) 0.45610(11) 2.1325(11) 0.0541(17) Uani 1 1 d . . . . .
C1 C 0.152(2) 0.46921(17) 2.2430(18) 0.046(2) Uani 1 1 d . . . . .
C2 C 0.292(2) 0.48786(17) 2.0943(16) 0.049(2) Uani 1 1 d . . . . .
H2A H 0.422112 0.498092 2.210449 0.059 Uiso 1 1 calc R U . . .
H2B H 0.416775 0.479690 1.989920 0.059 Uiso 1 1 calc R U . . .
C3 C 0.071(2) 0.50344(15) 1.9305(17) 0.046(2) Uani 1 1 d . . . . .
H3A H -0.064313 0.493324 1.817585 0.056 Uiso 1 1 calc R U . . .
H3B H -0.047372 0.512351 2.034375 0.056 Uiso 1 1 calc R U . . .
C4 C 0.222(2) 0.52067(15) 1.7810(17) 0.045(2) Uani 1 1 d . . . . .
H4A H 0.350034 0.511733 1.685005 0.054 Uiso 1 1 calc R U . . .
H4B H 0.350313 0.531256 1.894806 0.054 Uiso 1 1 calc R U . . .
C5 C 0.008(2) 0.53559(15) 1.6057(16) 0.041(2) Uani 1 1 d . . . . .
H5A H -0.126057 0.524962 1.497776 0.049 Uiso 1 1 calc R U . . .
H5B H -0.112725 0.545080 1.702782 0.049 Uiso 1 1 calc R U . . .
C6 C 0.1558(19) 0.55209(17) 1.4462(16) 0.044(2) Uani 1 1 d . . . . .
H6A H 0.277905 0.542612 1.349887 0.053 Uiso 1 1 calc R U . . .
H6B H 0.289223 0.562789 1.554074 0.053 Uiso 1 1 calc R U . . .
C7 C -0.061(2) 0.56711(16) 1.2672(17) 0.046(2) Uani 1 1 d . . . . .
H7A H -0.198065 0.556462 1.161905 0.055 Uiso 1 1 calc R U . . .
H7B H -0.179221 0.576980 1.363312 0.055 Uiso 1 1 calc R U . . .
C8 C 0.089(2) 0.58294(16) 1.1050(17) 0.046(2) Uani 1 1 d . . . . .
H8A H 0.195230 0.573011 0.999793 0.055 Uiso 1 1 calc R U . . .
H8B H 0.236937 0.592763 1.210045 0.055 Uiso 1 1 calc R U . . .
C9 C -0.124(2) 0.59907(16) 0.9413(17) 0.047(2) Uani 1 1 d . . . . .
H9A H -0.280121 0.589293 0.845366 0.057 Uiso 1 1 calc R U . . .
H9B H -0.219389 0.609772 1.046940 0.057 Uiso 1 1 calc R U . . .
C10 C 0.014(2) 0.61301(16) 0.7743(19) 0.050(3) Uani 1 1 d . . . . .
C11 C 0.134(2) 0.62419(19) 0.6305(19) 0.052(3) Uani 1 1 d . . . . .
C12 C 0.267(2) 0.63692(18) 0.4671(19) 0.051(2) Uani 1 1 d . . . . .
C13 C 0.386(2) 0.64777(18) 0.3239(17) 0.050(3) Uani 1 1 d . . . . .
C14 C 0.527(2) 0.66189(16) 0.1495(19) 0.052(3) Uani 1 1 d . . . . .
H14A H 0.619072 0.651032 0.043016 0.062 Uiso 1 1 calc R U . . .
H14B H 0.686344 0.671523 0.243754 0.062 Uiso 1 1 calc R U . . .
C15 C 0.3169(19) 0.67814(17) -0.0120(16) 0.044(2) Uani 1 1 d . . . . .
H15A H 0.214250 0.688252 0.093918 0.053 Uiso 1 1 calc R U . . .
H15B H 0.166364 0.668465 -0.115941 0.053 Uiso 1 1 calc R U . . .
C16 C 0.470(2) 0.69382(16) -0.1773(17) 0.047(2) Uani 1 1 d . . . . .
H16A H 0.586451 0.683767 -0.273373 0.057 Uiso 1 1 calc R U . . .
H16B H 0.609031 0.704434 -0.073244 0.057 Uiso 1 1 calc R U . . .
C17 C 0.253(2) 0.70890(16) -0.3568(16) 0.041(2) Uani 1 1 d . . . . .
H17A H 0.121079 0.698243 -0.466672 0.049 Uiso 1 1 calc R U . . .
H17B H 0.128854 0.718254 -0.260926 0.049 Uiso 1 1 calc R U . . .
C18 C 0.4038(19) 0.72562(15) -0.5133(16) 0.041(2) Uani 1 1 d . . . . .
H18A H 0.526710 0.716299 -0.610214 0.049 Uiso 1 1 calc R U . . .
H18B H 0.536039 0.736273 -0.403723 0.049 Uiso 1 1 calc R U . . .
C19 C 0.187(2) 0.74043(16) -0.6879(16) 0.043(2) Uani 1 1 d . . . . .
H19A H 0.064665 0.749768 -0.590771 0.051 Uiso 1 1 calc R U . . .
H19B H 0.054424 0.729757 -0.796862 0.051 Uiso 1 1 calc R U . . .
C20 C 0.339(2) 0.75740(16) -0.8483(17) 0.046(2) Uani 1 1 d . . . . .
H20A H 0.469195 0.768252 -0.739611 0.055 Uiso 1 1 calc R U . . .
H20B H 0.463467 0.748102 -0.943895 0.055 Uiso 1 1 calc R U . . .
C21 C 0.120(2) 0.77190(17) -1.0252(16) 0.045(2) Uani 1 1 d . . . . .
H21A H -0.005759 0.761106 -1.137985 0.054 Uiso 1 1 calc R U . . .
H21B H -0.008789 0.780840 -0.930366 0.054 Uiso 1 1 calc R U . . .
C22 C 0.273(2) 0.78907(16) -1.1755(17) 0.048(2) Uani 1 1 d . . . . .
H22A H 0.407402 0.780119 -1.264785 0.058 Uiso 1 1 calc R U . . .
H22B H 0.393755 0.800127 -1.062129 0.058 Uiso 1 1 calc R U . . .
C23 C 0.059(2) 0.80337(15) -1.3616(17) 0.046(2) Uani 1 1 d . . . . .
H23A H -0.063739 0.792294 -1.473226 0.055 Uiso 1 1 calc R U . . .
H23B H -0.073259 0.812495 -1.271962 0.055 Uiso 1 1 calc R U . . .
C24 C 0.209(2) 0.82016(17) -1.5139(18) 0.054(3) Uani 1 1 d . . . . .
H24A H 0.342241 0.810988 -1.603066 0.064 Uiso 1 1 calc R U . . .
H24B H 0.333004 0.831169 -1.401810 0.064 Uiso 1 1 calc R U . . .
C25 C 0.000(2) 0.83460(17) -1.7005(19) 0.060(3) Uani 1 1 d . . . . .
H25A H -0.109803 0.823979 -1.822388 0.090 Uiso 1 1 calc R U . . .
H25B H 0.114410 0.845765 -1.783484 0.090 Uiso 1 1 calc R U . . .
H25C H -0.137329 0.843311 -1.615365 0.090 Uiso 1 1 calc R U . . .
N1 N -0.2246(16) 0.44747(13) 1.6567(14) 0.048(2) Uani 1 1 d . . . . .
H1A H -0.138084 0.451691 1.810827 0.058 Uiso 1 1 calc R U . . .
H1B H -0.396568 0.455527 1.615476 0.058 Uiso 1 1 calc R U . . .
H1C H -0.101673 0.450976 1.547654 0.058 Uiso 1 1 calc R U . . .
C26 C -0.285(2) 0.42190(17) 1.6502(17) 0.053(3) Uani 1 1 d . . . . .
H26A H -0.419488 0.418271 1.768738 0.064 Uiso 1 1 calc R U . . .
H26B H -0.098357 0.413320 1.703959 0.064 Uiso 1 1 calc R U . . .
C27 C -0.424(2) 0.41287(17) 1.3948(17) 0.056(3) Uani 1 1 d . . . . .
H27A H -0.604179 0.422088 1.336054 0.068 Uiso 1 1 calc R U . . .
H27B H -0.284012 0.415499 1.278131 0.068 Uiso 1 1 calc R U . . .
C28 C -0.501(3) 0.38716(18) 1.3957(18) 0.067(3) Uani 1 1 d . . . . .
H28A H -0.318805 0.378003 1.450352 0.080 Uiso 1 1 calc R U . . .
H28B H -0.634657 0.384542 1.517079 0.080 Uiso 1 1 calc R U . . .
C29 C -0.644(3) 0.3779(2) 1.1524(19) 0.083(4) Uani 1 1 d . . . . .
H29A H -0.502616 0.378165 1.037149 0.125 Uiso 1 1 calc R U . . .
H29B H -0.813691 0.387896 1.088547 0.125 Uiso 1 1 calc R U . . .
H29C H -0.710976 0.361717 1.171496 0.125 Uiso 1 1 calc R U . . .

loop_
_atom_site_aniso_label
_atom_site_aniso_U_11
_atom_site_aniso_U_22
_atom_site_aniso_U_33
_atom_site_aniso_U_23
_atom_site_aniso_U_13
_atom_site_aniso_U_12
O1 0.046(4) 0.068(4) 0.035(4) 0.001(3) 0.003(3) 0.001(3)
O2 0.064(4) 0.054(4) 0.042(4) 0.001(3) 0.000(3) -0.013(3)
C1 0.051(6) 0.047(6) 0.042(6) 0.000(5) 0.011(5) 0.006(5)
C2 0.049(6) 0.055(6) 0.041(6) 0.004(5) 0.001(5) -0.002(5)
C3 0.050(6) 0.048(6) 0.037(5) 0.000(4) -0.007(5) 0.002(5)
C4 0.041(6) 0.047(6) 0.050(6) -0.003(5) 0.009(5) -0.001(4)
C5 0.039(5) 0.046(5) 0.035(5) 0.000(4) 0.000(4) -0.004(4)
C6 0.044(6) 0.052(6) 0.038(5) -0.001(5) 0.007(4) -0.002(5)
C7 0.052(6) 0.047(5) 0.040(6) 0.004(5) 0.009(5) -0.003(5)
C8 0.052(6) 0.047(6) 0.038(6) 0.008(4) 0.006(5) 0.000(5)
C9 0.048(6) 0.056(6) 0.036(5) 0.011(5) 0.003(5) -0.005(5)
C10 0.045(6) 0.048(6) 0.050(6) 0.007(5) -0.009(5) 0.001(5)
C11 0.052(6) 0.053(6) 0.047(6) -0.002(5) -0.003(5) 0.000(5)
C12 0.051(6) 0.063(7) 0.040(5) 0.001(5) 0.007(5) 0.007(5)
C13 0.051(6) 0.064(7) 0.037(6) -0.003(5) 0.010(5) 0.004(5)
C14 0.045(6) 0.054(6) 0.059(7) 0.005(5) 0.017(5) 0.005(5)
C15 0.037(6) 0.063(6) 0.032(5) 0.001(5) 0.003(4) -0.004(5)
C16 0.043(6) 0.064(6) 0.036(6) 0.004(5) 0.012(4) -0.005(5)
C17 0.041(5) 0.053(5) 0.028(5) 0.001(4) 0.005(4) -0.001(5)
C18 0.036(5) 0.050(6) 0.037(5) 0.005(4) 0.007(4) 0.000(4)
C19 0.036(6) 0.058(6) 0.033(5) 0.005(4) 0.002(4) -0.001(4)
C20 0.040(6) 0.053(6) 0.044(6) 0.001(5) 0.007(5) 0.000(5)
C21 0.042(6) 0.065(6) 0.028(5) 0.003(5) 0.004(4) 0.004(5)
C22 0.042(6) 0.054(6) 0.048(6) 0.005(5) 0.004(5) 0.000(5)
C23 0.040(5) 0.051(6) 0.042(5) -0.001(5) -0.006(4) 0.002(4)
C24 0.054(7) 0.053(6) 0.051(6) 0.003(5) 0.000(5) 0.003(5)
C25 0.063(7) 0.055(6) 0.058(7) 0.010(5) -0.004(6) -0.003(5)
N1 0.039(4) 0.061(5) 0.042(4) -0.001(4) -0.001(3) 0.001(4)
C26 0.056(7) 0.060(7) 0.042(6) 0.010(5) 0.003(5) -0.002(5)
C27 0.071(7) 0.058(6) 0.037(6) -0.003(5) -0.002(5) -0.001(5)
C28 0.086(9) 0.052(6) 0.057(7) 0.005(5) -0.001(6) -0.009(6)
C29 0.114(11) 0.062(8) 0.063(8) -0.009(6) -0.018(8) -0.009(7)

loop_
_atom_type_symbol
_atom_type_description
_atom_type_scat_dispersion_real
_atom_type_scat_dispersion_imag
_atom_type_scat_source
C C 0.0181 0.0091 'International Tables Vol C Tables 4.2.6.8 and 6.1.1.4'
H H 0.0000 0.0000 'International Tables Vol C Tables 4.2.6.8 and 6.1.1.4'
N N 0.0311 0.0180 'International Tables Vol C Tables 4.2.6.8 and 6.1.1.4'
O O 0.0492 0.0322 'International Tables Vol C Tables 4.2.6.8 and 6.1.1.4'

loop_
_geom_angle_atom_site_label_1
_geom_angle_atom_site_label_2
_geom_angle_atom_site_label_3
_geom_angle
_geom_angle_site_symmetry_1
_geom_angle_site_symmetry_3
_geom_angle_publ_flag
O1 C1 C2 117.7(9) . . ?
O2 C1 O1 123.5(9) . . ?
O2 C1 C2 118.8(8) . . ?
C1 C2 H2A 108.6 . . ?
C1 C2 H2B 108.6 . . ?
H2A C2 H2B 107.6 . . ?
C3 C2 C1 114.5(8) . . ?
C3 C2 H2A 108.6 . . ?
C3 C2 H2B 108.6 . . ?
C2 C3 H3A 109.2 . . ?
C2 C3 H3B 109.2 . . ?
H3A C3 H3B 107.9 . . ?
C4 C3 C2 112.0(8) . . ?
C4 C3 H3A 109.2 . . ?
C4 C3 H3B 109.2 . . ?
C3 C4 H4A 108.9 . . ?
C3 C4 H4B 108.9 . . ?
C3 C4 C5 113.4(7) . . ?
H4A C4 H4B 107.7 . . ?
C5 C4 H4A 108.9 . . ?
C5 C4 H4B 108.9 . . ?
C4 C5 H5A 108.8 . . ?
C4 C5 H5B 108.8 . . ?
H5A C5 H5B 107.7 . . ?
C6 C5 C4 114.0(8) . . ?
C6 C5 H5A 108.8 . . ?
C6 C5 H5B 108.8 . . ?
C5 C6 H6A 108.7 . . ?
C5 C6 H6B 108.7 . . ?
C5 C6 C7 114.0(7) . . ?
H6A C6 H6B 107.6 . . ?
C7 C6 H6A 108.7 . . ?
C7 C6 H6B 108.7 . . ?
C6 C7 H7A 108.9 . . ?
C6 C7 H7B 108.9 . . ?
H7A C7 H7B 107.7 . . ?
C8 C7 C6 113.3(8) . . ?
C8 C7 H7A 108.9 . . ?
C8 C7 H7B 108.9 . . ?
C7 C8 H8A 108.9 . . ?
C7 C8 H8B 108.9 . . ?
C7 C8 C9 113.2(8) . . ?
H8A C8 H8B 107.8 . . ?
C9 C8 H8A 108.9 . . ?
C9 C8 H8B 108.9 . . ?
C8 C9 H9A 108.9 . . ?
C8 C9 H9B 108.9 . . ?
H9A C9 H9B 107.7 . . ?
C10 C9 C8 113.6(8) . . ?
C10 C9 H9A 108.9 . . ?
C10 C9 H9B 108.9 . . ?
C11 C10 C9 178.0(11) . . ?
C10 C11 C12 179.4(12) . . ?
C13 C12 C11 179.0(11) . . ?
C12 C13 C14 178.0(11) . . ?
C13 C14 H14A 108.8 . . ?
C13 C14 H14B 108.8 . . ?
C13 C14 C15 113.9(8) . . ?
H14A C14 H14B 107.7 . . ?
C15 C14 H14A 108.8 . . ?
C15 C14 H14B 108.8 . . ?
C14 C15 H15A 109.0 . . ?
C14 C15 H15B 109.0 . . ?
C14 C15 C16 113.0(7) . . ?
H15A C15 H15B 107.8 . . ?
C16 C15 H15A 109.0 . . ?
C16 C15 H15B 109.0 . . ?
C15 C16 H16A 109.0 . . ?
C15 C16 H16B 109.0 . . ?
C15 C16 C17 113.0(7) . . ?
H16A C16 H16B 107.8 . . ?
C17 C16 H16A 109.0 . . ?
C17 C16 H16B 109.0 . . ?
C16 C17 H17A 108.9 . . ?
C16 C17 H17B 108.9 . . ?
H17A C17 H17B 107.7 . . ?
C18 C17 C16 113.5(7) . . ?
C18 C17 H17A 108.9 . . ?
C18 C17 H17B 108.9 . . ?
C17 C18 H18A 109.0 . . ?
C17 C18 H18B 109.0 . . ?
C17 C18 C19 112.9(7) . . ?
H18A C18 H18B 107.8 . . ?
C19 C18 H18A 109.0 . . ?
C19 C18 H18B 109.0 . . ?
C18 C19 H19A 108.9 . . ?
C18 C19 H19B 108.9 . . ?
C18 C19 C20 113.2(7) . . ?
H19A C19 H19B 107.8 . . ?
C20 C19 H19A 108.9 . . ?
C20 C19 H19B 108.9 . . ?
C19 C20 H20A 109.0 . . ?
C19 C20 H20B 109.0 . . ?
H20A C20 H20B 107.8 . . ?
C21 C20 C19 112.9(7) . . ?
C21 C20 H20A 109.0 . . ?
C21 C20 H20B 109.0 . . ?
C20 C21 H21A 109.2 . . ?
C20 C21 H21B 109.2 . . ?
H21A C21 H21B 107.9 . . ?
C22 C21 C20 112.2(8) . . ?
C22 C21 H21A 109.2 . . ?
C22 C21 H21B 109.2 . . ?
C21 C22 H22A 108.8 . . ?
C21 C22 H22B 108.8 . . ?
C21 C22 C23 113.6(8) . . ?
H22A C22 H22B 107.7 . . ?
C23 C22 H22A 108.8 . . ?
C23 C22 H22B 108.8 . . ?
C22 C23 H23A 108.8 . . ?
C22 C23 H23B 108.8 . . ?
H23A C23 H23B 107.7 . . ?
C24 C23 C22 113.9(8) . . ?
C24 C23 H23A 108.8 . . ?
C24 C23 H23B 108.8 . . ?
C23 C24 H24A 108.6 . . ?
C23 C24 H24B 108.6 . . ?
C23 C24 C25 114.7(8) . . ?
H24A C24 H24B 107.6 . . ?
C25 C24 H24A 108.6 . . ?
C25 C24 H24B 108.6 . . ?
C24 C25 H25A 109.5 . . ?
C24 C25 H25B 109.5 . . ?
C24 C25 H25C 109.5 . . ?
H25A C25 H25B 109.5 . . ?
H25A C25 H25C 109.5 . . ?
H25B C25 H25C 109.5 . . ?
H1A N1 H1B 109.5 . . ?
H1A N1 H1C 109.5 . . ?
H1B N1 H1C 109.5 . . ?
C26 N1 H1A 109.5 . . ?
C26 N1 H1B 109.5 . . ?
C26 N1 H1C 109.5 . . ?
N1 C26 H26A 108.9 . . ?
N1 C26 H26B 108.9 . . ?
N1 C26 C27 113.5(8) . . ?
H26A C26 H26B 107.7 . . ?
C27 C26 H26A 108.9 . . ?
C27 C26 H26B 108.9 . . ?
C26 C27 H27A 109.1 . . ?
C26 C27 H27B 109.1 . . ?
H27A C27 H27B 107.8 . . ?
C28 C27 C26 112.6(8) . . ?
C28 C27 H27A 109.1 . . ?
C28 C27 H27B 109.1 . . ?
C27 C28 H28A 108.7 . . ?
C27 C28 H28B 108.7 . . ?
H28A C28 H28B 107.6 . . ?
C29 C28 C27 114.1(9) . . ?
C29 C28 H28A 108.7 . . ?
C29 C28 H28B 108.7 . . ?
C28 C29 H29A 109.5 . . ?
C28 C29 H29B 109.5 . . ?
C28 C29 H29C 109.5 . . ?
H29A C29 H29B 109.5 . . ?
H29A C29 H29C 109.5 . . ?
H29B C29 H29C 109.5 . . ?

loop_
_geom_bond_atom_site_label_1
_geom_bond_atom_site_label_2
_geom_bond_distance
_geom_bond_site_symmetry_2
_geom_bond_publ_flag
O1 C1 1.252(10) . ?
O2 C1 1.252(11) . ?
C1 C2 1.540(12) . ?
C2 H2A 0.9900 . ?
C2 H2B 0.9900 . ?
C2 C3 1.526(12) . ?
C3 H3A 0.9900 . ?
C3 H3B 0.9900 . ?
C3 C4 1.515(12) . ?
C4 H4A 0.9900 . ?
C4 H4B 0.9900 . ?
C4 C5 1.521(12) . ?
C5 H5A 0.9900 . ?
C5 H5B 0.9900 . ?
C5 C6 1.515(12) . ?
C6 H6A 0.9900 . ?
C6 H6B 0.9900 . ?
C6 C7 1.541(12) . ?
C7 H7A 0.9900 . ?
C7 H7B 0.9900 . ?
C7 C8 1.509(12) . ?
C8 H8A 0.9900 . ?
C8 H8B 0.9900 . ?
C8 C9 1.525(12) . ?
C9 H9A 0.9900 . ?
C9 H9B 0.9900 . ?
C9 C10 1.436(13) . ?
C10 C11 1.214(14) . ?
C11 C12 1.371(14) . ?
C12 C13 1.200(13) . ?
C13 C14 1.477(14) . ?
C14 H14A 0.9900 . ?
C14 H14B 0.9900 . ?
C14 C15 1.516(12) . ?
C15 H15A 0.9900 . ?
C15 H15B 0.9900 . ?
C15 C16 1.523(12) . ?
C16 H16A 0.9900 . ?
C16 H16B 0.9900 . ?
C16 C17 1.546(12) . ?
C17 H17A 0.9900 . ?
C17 H17B 0.9900 . ?
C17 C18 1.521(11) . ?
C18 H18A 0.9900 . ?
C18 H18B 0.9900 . ?
C18 C19 1.521(11) . ?
C19 H19A 0.9900 . ?
C19 H19B 0.9900 . ?
C19 C20 1.546(12) . ?
C20 H20A 0.9900 . ?
C20 H20B 0.9900 . ?
C20 C21 1.524(12) . ?
C21 H21A 0.9900 . ?
C21 H21B 0.9900 . ?
C21 C22 1.520(12) . ?
C22 H22A 0.9900 . ?
C22 H22B 0.9900 . ?
C22 C23 1.532(11) . ?
C23 H23A 0.9900 . ?
C23 H23B 0.9900 . ?
C23 C24 1.507(13) . ?
C24 H24A 0.9900 . ?
C24 H24B 0.9900 . ?
C24 C25 1.527(12) . ?
C25 H25A 0.9800 . ?
C25 H25B 0.9800 . ?
C25 H25C 0.9800 . ?
N1 H1A 0.9100 . ?
N1 H1B 0.9100 . ?
N1 H1C 0.9100 . ?
N1 C26 1.474(11) . ?
C26 H26A 0.9900 . ?
C26 H26B 0.9900 . ?
C26 C27 1.536(12) . ?
C27 H27A 0.9900 . ?
C27 H27B 0.9900 . ?
C27 C28 1.499(13) . ?
C28 H28A 0.9900 . ?
C28 H28B 0.9900 . ?
C28 C29 1.490(13) . ?
C29 H29A 0.9800 . ?
C29 H29B 0.9800 . ?
C29 H29C 0.9800 . ?

loop_
_geom_hbond_atom_site_label_D
_geom_hbond_atom_site_label_H
_geom_hbond_atom_site_label_A
_geom_hbond_distance_DH
_geom_hbond_distance_HA
_geom_hbond_distance_DA
_geom_hbond_angle_DHA
_geom_hbond_site_symmetry_A
_geom_hbond_publ_flag
N1 H1A O2 0.91 1.77 2.663(10) 165.7 . yes

loop_
_geom_torsion_atom_site_label_1
_geom_torsion_atom_site_label_2
_geom_torsion_atom_site_label_3
_geom_torsion_atom_site_label_4
_geom_torsion
_geom_torsion_site_symmetry_1
_geom_torsion_site_symmetry_2
_geom_torsion_site_symmetry_3
_geom_torsion_site_symmetry_4
_geom_torsion_publ_flag
O1 C1 C2 C3 -132.1(9) . . . . ?
O2 C1 C2 C3 50.7(12) . . . . ?
C1 C2 C3 C4 -177.5(8) . . . . ?
C2 C3 C4 C5 177.0(8) . . . . ?
C3 C4 C5 C6 -177.2(8) . . . . ?
C4 C5 C6 C7 179.6(8) . . . . ?
C5 C6 C7 C8 -178.4(8) . . . . ?
C6 C7 C8 C9 -175.8(8) . . . . ?
C7 C8 C9 C10 -175.9(8) . . . . ?
C13 C14 C15 C16 175.8(8) . . . . ?
C14 C15 C16 C17 175.3(8) . . . . ?
C15 C16 C17 C18 176.9(8) . . . . ?
C16 C17 C18 C19 -179.7(8) . . . . ?
C17 C18 C19 C20 -179.8(7) . . . . ?
C18 C19 C20 C21 179.2(8) . . . . ?
C19 C20 C21 C22 178.1(7) . . . . ?
C20 C21 C22 C23 178.1(8) . . . . ?
C21 C22 C23 C24 -179.1(8) . . . . ?
C22 C23 C24 C25 -179.9(8) . . . . ?
N1 C26 C27 C28 -176.4(9) . . . . ?
C26 C27 C28 C29 178.2(11) . . . . ?
